data_7052335
loop_
_publ_author_name
'Dechambenoit, Pierre'
'Ferlay, Sylvie'
'Hosseini, Mir Wais'
'Planeix, Jean-Marc'
'Kyritsakas, Nathalie'

_publ_section_title
;
 Molecular tectonics: control of packing of hybrid 1-D and 2-D H-bonded
 molecular networks formed between bisamidinium dication and
 cyanometallate anions
;
_journal_issue 10
_journal_name_full 'New Journal of Chemistry'
_journal_page_first 1403
_journal_paper_doi 10.1039/b606265m
_journal_volume 30
_journal_year 2006
_chemical_formula_moiety 'C26 H44 N4, 2(H2 O), 2(Cl)'
_chemical_formula_sum 'C26 H48 Cl2 N4 O2'
_chemical_formula_weight 519.58
_chemical_name_systematic
;
?
;
_space_group_IT_number 2
_symmetry_cell_setting triclinic
_symmetry_space_group_name_Hall '-P 1'
_symmetry_space_group_name_H-M 'P -1'
_atom_sites_solution_hydrogens geom
_atom_sites_solution_primary direct
_atom_sites_solution_secondary difmap
_audit_creation_method SHELXL-97
_cell_angle_alpha 100.914(3)
_cell_angle_beta 92.932(4)
_cell_angle_gamma 103.963(4)
_cell_formula_units_Z 2
_cell_length_a 9.1738(6)
_cell_length_b 9.4718(6)
_cell_length_c 17.6898(13)
_cell_measurement_reflns_used 1566
_cell_measurement_temperature 173(2)
_cell_measurement_theta_max 0.00
_cell_measurement_theta_min 0.00
_cell_volume 1457.13(17)
_computing_cell_refinement 'Bruker SMART'
_computing_data_collection 'Bruker SMART'
_computing_data_reduction 'Bruker SAINT'
_computing_molecular_graphics 'Bruker SHELXTL'
_computing_publication_material 'Bruker SHELXTL'
_computing_structure_refinement 'SHELXL-97 (Sheldrick, 1997)'
_computing_structure_solution 'SHELXS-97 (Sheldrick, 1990)'
_diffrn_ambient_temperature 173(2)
_diffrn_measured_fraction_theta_full 0.992
_diffrn_measured_fraction_theta_max 0.992
_diffrn_measurement_device_type 'CCD area detector'
_diffrn_measurement_method 'phi and omega scans'
_diffrn_radiation_monochromator graphite
_diffrn_radiation_source 'fine-focus sealed tube'
_diffrn_radiation_type MoK\a
_diffrn_radiation_wavelength 0.71073
_diffrn_reflns_av_R_equivalents 0.0536
_diffrn_reflns_av_sigmaI/netI 0.0987
_diffrn_reflns_limit_h_max 11
_diffrn_reflns_limit_h_min -11
_diffrn_reflns_limit_k_max 11
_diffrn_reflns_limit_k_min -12
_diffrn_reflns_limit_l_max 22
_diffrn_reflns_limit_l_min -21
_diffrn_reflns_number 13497
_diffrn_reflns_theta_full 27.31
_diffrn_reflns_theta_max 27.31
_diffrn_reflns_theta_min 2.27
_exptl_absorpt_coefficient_mu 0.251
_exptl_absorpt_correction_T_max 0.9950
_exptl_absorpt_correction_T_min 0.9753
_exptl_absorpt_correction_type multi-scan
_exptl_absorpt_process_details sadabs
_exptl_crystal_colour colorless
_exptl_crystal_density_diffrn 1.184
_exptl_crystal_density_meas ?
_exptl_crystal_density_method 'not measured'
_exptl_crystal_description needdle
_exptl_crystal_F_000 564
_exptl_crystal_size_max 0.10
_exptl_crystal_size_mid 0.05
_exptl_crystal_size_min 0.02
_refine_diff_density_max 0.378
_refine_diff_density_min -0.246
_refine_diff_density_rms 0.064
_refine_ls_extinction_method none
_refine_ls_goodness_of_fit_ref 1.017
_refine_ls_hydrogen_treatment mixed
_refine_ls_matrix_type full
_refine_ls_number_parameters 325
_refine_ls_number_reflns 6500
_refine_ls_number_restraints 4
_refine_ls_restrained_S_all 1.017
_refine_ls_R_factor_all 0.1199
_refine_ls_R_factor_gt 0.0545
_refine_ls_shift/su_max 0.000
_refine_ls_shift/su_mean 0.000
_refine_ls_structure_factor_coef Fsqd
_refine_ls_weighting_details 'calc w=1/[\s^2^(Fo^2^)+(0.0456P)^2^+0.0000P] where P=(Fo^2^+2Fc^2^)/3'
_refine_ls_weighting_scheme calc
_refine_ls_wR_factor_gt 0.1036
_refine_ls_wR_factor_ref 0.1238
_reflns_number_gt 3766
_reflns_number_total 6500
_reflns_threshold_expression >2sigma(I)
_cod_data_source_file b606265m.txt
_cod_data_source_block e290a
_cod_depositor_comments
;
The following automatic conversions were performed:
'_symmetry_cell_setting' value 'Triclinic' changed to 'triclinic'
according to '/home/saulius/struct/CIF-dictionaries/cif_core.dic'
dictionary named 'cif_core.dic' version 2.4.1 from 2010-06-29.

Automatic conversion script
Id: cif_fix_enum 1527 2010-12-29 10:47:43Z saulius 

The following automatic conversions were performed:

'_exptl_crystal_density_meas' value 'none' was changed to '?' - the
value is perceived as not measured.

Automatic conversion script
Id: cif_fix_values 3008 2015-01-20 13:52:24Z robertas 
;
_cod_original_sg_symbol_H-M P-1
_cod_database_code 7052335

loop_
_symmetry_equiv_pos_as_xyz
'x, y, z'
'-x, -y, -z'

loop_
_atom_site_label
_atom_site_type_symbol
_atom_site_fract_x
_atom_site_fract_y
_atom_site_fract_z
_atom_site_U_iso_or_equiv
_atom_site_adp_type
_atom_site_occupancy
_atom_site_symmetry_multiplicity
_atom_site_calc_flag
_atom_site_refinement_flags
_atom_site_disorder_assembly
_atom_site_disorder_group
C1 C 0.1136(3) 0.6332(3) 0.12591(14) 0.0222(6) Uani 1 1 d . . .
N1 N 0.0601(2) 0.7320(2) 0.17148(12) 0.0228(5) Uani 1 1 d . . .
H1 H 0.0699 0.8200 0.1600 0.027 Uiso 1 1 calc . . .
C2 C -0.0148(3) 0.7026(3) 0.24022(14) 0.0240(6) Uani 1 1 d . . .
H2A H -0.1255 0.6724 0.2268 0.029 Uiso 1 1 calc R . .
H2B H 0.0100 0.7948 0.2808 0.029 Uiso 1 1 calc R . .
C3 C 0.0346(3) 0.5798(3) 0.27168(14) 0.0201(5) Uani 1 1 d . . .
C4 C 0.0183(3) 0.4497(3) 0.20251(14) 0.0248(6) Uani 1 1 d . . .
H4A H 0.0585 0.3712 0.2192 0.030 Uiso 1 1 calc R . .
H4B H -0.0900 0.4066 0.1841 0.030 Uiso 1 1 calc R . .
N2 N 0.0996(2) 0.4983(2) 0.13893(12) 0.0232(5) Uani 1 1 d . . .
H2 H 0.1398 0.4360 0.1088 0.028 Uiso 1 1 calc . . .
C5 C -0.0749(3) 0.5255(3) 0.32915(14) 0.0243(6) Uani 1 1 d . . .
H5A H -0.1783 0.4921 0.3022 0.029 Uiso 1 1 calc R . .
H5B H -0.0499 0.4375 0.3437 0.029 Uiso 1 1 calc R . .
C6 C -0.0760(3) 0.6375(3) 0.40303(16) 0.0361(7) Uani 1 1 d . . .
H6A H 0.0281 0.6773 0.4289 0.043 Uiso 1 1 calc R . .
H6B H -0.1110 0.7216 0.3897 0.043 Uiso 1 1 calc R . .
C7 C -0.1780(3) 0.5680(3) 0.45829(16) 0.0406(8) Uani 1 1 d . . .
H7A H -0.2821 0.5330 0.4337 0.061 Uiso 1 1 calc R . .
H7B H -0.1735 0.6424 0.5057 0.061 Uiso 1 1 calc R . .
H7C H -0.1444 0.4839 0.4711 0.061 Uiso 1 1 calc R . .
C8 C 0.1995(3) 0.6378(3) 0.30841(14) 0.0227(6) Uani 1 1 d . . .
H8A H 0.2640 0.6679 0.2680 0.027 Uiso 1 1 calc R . .
H8B H 0.2071 0.7282 0.3487 0.027 Uiso 1 1 calc R . .
C9 C 0.2629(3) 0.5290(3) 0.34484(17) 0.0360(7) Uani 1 1 d . . .
H9A H 0.2715 0.4454 0.3037 0.043 Uiso 1 1 calc R . .
H9B H 0.1923 0.4877 0.3804 0.043 Uiso 1 1 calc R . .
C10 C 0.4174(3) 0.6032(4) 0.38947(18) 0.0496(9) Uani 1 1 d . . .
H10A H 0.4886 0.6407 0.3540 0.074 Uiso 1 1 calc R . .
H10B H 0.4537 0.5304 0.4129 0.074 Uiso 1 1 calc R . .
H10C H 0.4094 0.6860 0.4302 0.074 Uiso 1 1 calc R . .
C11 C 0.1922(3) 0.6777(3) 0.05931(13) 0.0203(6) Uani 1 1 d . . .
C12 C 0.1414(3) 0.7741(3) 0.01953(14) 0.0249(6) Uani 1 1 d . . .
H12 H 0.0554 0.8078 0.0342 0.030 Uiso 1 1 calc R . .
C13 C 0.2153(3) 0.8206(3) -0.04079(14) 0.0241(6) Uani 1 1 d . . .
H13 H 0.1804 0.8862 -0.0674 0.029 Uiso 1 1 calc R . .
C14 C 0.3415(3) 0.7710(3) -0.06274(13) 0.0199(5) Uani 1 1 d . . .
C15 C 0.3906(3) 0.6737(3) -0.02393(14) 0.0249(6) Uani 1 1 d . . .
H15 H 0.4755 0.6387 -0.0393 0.030 Uiso 1 1 calc R . .
C16 C 0.3173(3) 0.6274(3) 0.03692(14) 0.0242(6) Uani 1 1 d . . .
H16 H 0.3521 0.5614 0.0633 0.029 Uiso 1 1 calc R . .
C17 C 0.4214(3) 0.8222(3) -0.12741(14) 0.0205(5) Uani 1 1 d . . .
N3 N 0.4676(2) 0.7265(2) -0.17816(12) 0.0221(5) Uani 1 1 d . . .
H3 H 0.4533 0.6347 -0.1713 0.027 Uiso 1 1 calc . . .
C18 C 0.5421(3) 0.7649(3) -0.24590(14) 0.0227(6) Uani 1 1 d . . .
H18A H 0.5124 0.6783 -0.2898 0.027 Uiso 1 1 calc R . .
H18B H 0.6529 0.7887 -0.2337 0.027 Uiso 1 1 calc R . .
C19 C 0.4988(3) 0.8987(3) -0.26925(14) 0.0198(5) Uani 1 1 d . . .
C20 C 0.5249(3) 1.0196(3) -0.19501(14) 0.0236(6) Uani 1 1 d . . .
H20A H 0.6343 1.0548 -0.1778 0.028 Uiso 1 1 calc R . .
H20B H 0.4896 1.1053 -0.2059 0.028 Uiso 1 1 calc R . .
N4 N 0.4445(2) 0.9628(2) -0.13360(12) 0.0231(5) Uani 1 1 d . . .
H4 H 0.4102 1.0241 -0.0995 0.028 Uiso 1 1 calc . . .
C21 C 0.6073(3) 0.9587(3) -0.32603(14) 0.0251(6) Uani 1 1 d . . .
H21A H 0.5863 1.0520 -0.3354 0.030 Uiso 1 1 calc R . .
H21B H 0.7117 0.9844 -0.3007 0.030 Uiso 1 1 calc R . .
C22 C 0.6006(3) 0.8556(3) -0.40401(15) 0.0338(7) Uani 1 1 d . . .
H22A H 0.6334 0.7668 -0.3960 0.041 Uiso 1 1 calc R . .
H22B H 0.4949 0.8217 -0.4281 0.041 Uiso 1 1 calc R . .
C23 C 0.6999(3) 0.9310(3) -0.45840(16) 0.0398(7) Uani 1 1 d . . .
H23A H 0.6651 1.0165 -0.4682 0.060 Uiso 1 1 calc R . .
H23B H 0.6941 0.8603 -0.5074 0.060 Uiso 1 1 calc R . .
H23C H 0.8046 0.9650 -0.4347 0.060 Uiso 1 1 calc R . .
C24 C 0.3313(3) 0.8543(3) -0.30308(14) 0.0229(6) Uani 1 1 d . . .
H24A H 0.3159 0.7666 -0.3460 0.028 Uiso 1 1 calc R . .
H24B H 0.2681 0.8231 -0.2625 0.028 Uiso 1 1 calc R . .
C25 C 0.2739(3) 0.9740(3) -0.33331(16) 0.0348(7) Uani 1 1 d . . .
H25A H 0.2794 1.0586 -0.2898 0.042 Uiso 1 1 calc R . .
H25B H 0.3403 1.0111 -0.3715 0.042 Uiso 1 1 calc R . .
C26 C 0.1125(3) 0.9158(4) -0.37102(18) 0.0432(8) Uani 1 1 d . . .
H26A H 0.1063 0.8312 -0.4137 0.065 Uiso 1 1 calc R . .
H26B H 0.0814 0.9949 -0.3911 0.065 Uiso 1 1 calc R . .
H26C H 0.0456 0.8839 -0.3326 0.065 Uiso 1 1 calc R . .
Cl1 Cl 0.04477(7) 0.05457(7) 0.16759(4) 0.03143(18) Uani 1 1 d . . .
Cl2 Cl 0.42366(7) 0.38702(7) 0.80932(4) 0.03195(18) Uani 1 1 d . . .
O1 O 0.2232(2) 0.2705(2) 0.06676(12) 0.0341(5) Uani 1 1 d D . .
O2 O 0.2647(2) 0.1722(2) 0.91177(12) 0.0321(5) Uani 1 1 d D . .
H1A H 0.183(3) 0.205(3) 0.0898(16) 0.052(7) Uiso 1 1 d D . .
H1B H 0.233(3) 0.240(3) 0.0202(11) 0.052(7) Uiso 1 1 d D . .
H2C H 0.186(3) 0.118(3) 0.8846(17) 0.072(9) Uiso 1 1 d D . .
H2D H 0.297(4) 0.231(3) 0.8840(17) 0.072(9) Uiso 1 1 d D . .

loop_
_atom_site_aniso_label
_atom_site_aniso_U_11
_atom_site_aniso_U_22
_atom_site_aniso_U_33
_atom_site_aniso_U_23
_atom_site_aniso_U_13
_atom_site_aniso_U_12
C1 0.0222(13) 0.0205(14) 0.0214(14) 0.0043(11) -0.0018(11) 0.0016(10)
N1 0.0292(11) 0.0162(11) 0.0265(12) 0.0102(9) 0.0079(9) 0.0070(9)
C2 0.0255(13) 0.0217(14) 0.0268(15) 0.0106(12) 0.0070(11) 0.0051(11)
C3 0.0246(13) 0.0103(12) 0.0243(14) 0.0051(10) 0.0045(11) 0.0010(10)
C4 0.0294(14) 0.0165(13) 0.0250(15) 0.0055(11) 0.0028(11) -0.0018(11)
N2 0.0330(12) 0.0117(11) 0.0244(12) 0.0037(9) 0.0068(9) 0.0041(9)
C5 0.0241(13) 0.0184(13) 0.0303(15) 0.0079(12) 0.0045(11) 0.0024(11)
C6 0.0461(17) 0.0283(16) 0.0365(17) 0.0097(14) 0.0196(14) 0.0087(13)
C7 0.0439(17) 0.049(2) 0.0356(17) 0.0151(15) 0.0189(14) 0.0170(15)
C8 0.0258(13) 0.0156(13) 0.0236(14) 0.0026(11) 0.0033(11) 0.0000(10)
C9 0.0358(16) 0.0349(17) 0.0420(18) 0.0154(14) 0.0022(13) 0.0124(13)
C10 0.0381(18) 0.067(2) 0.046(2) 0.0155(18) -0.0052(15) 0.0180(17)
C11 0.0242(13) 0.0142(13) 0.0189(13) 0.0007(10) -0.0005(11) 0.0010(10)
C12 0.0264(13) 0.0254(15) 0.0254(15) 0.0071(12) 0.0035(11) 0.0100(11)
C13 0.0307(14) 0.0212(14) 0.0241(14) 0.0099(11) 0.0014(12) 0.0098(11)
C14 0.0242(13) 0.0142(13) 0.0191(13) 0.0036(10) 0.0004(10) 0.0011(10)
C15 0.0269(13) 0.0231(14) 0.0260(15) 0.0070(12) 0.0036(11) 0.0074(11)
C16 0.0280(14) 0.0189(14) 0.0280(15) 0.0086(11) 0.0014(12) 0.0075(11)
C17 0.0202(12) 0.0181(13) 0.0224(14) 0.0059(11) -0.0013(10) 0.0030(10)
N3 0.0302(11) 0.0136(11) 0.0244(12) 0.0062(9) 0.0052(9) 0.0068(9)
C18 0.0253(13) 0.0203(14) 0.0228(14) 0.0047(11) 0.0066(11) 0.0054(11)
C19 0.0253(13) 0.0107(12) 0.0217(13) 0.0045(10) 0.0041(11) -0.0003(10)
C20 0.0286(13) 0.0151(13) 0.0234(14) 0.0035(11) 0.0034(11) -0.0012(10)
N4 0.0316(12) 0.0129(11) 0.0236(12) 0.0026(9) 0.0057(9) 0.0036(9)
C21 0.0294(14) 0.0182(13) 0.0248(14) 0.0070(11) 0.0054(11) -0.0018(11)
C22 0.0433(16) 0.0243(15) 0.0316(16) 0.0041(13) 0.0117(13) 0.0039(13)
C23 0.0460(17) 0.0405(19) 0.0331(17) 0.0118(14) 0.0123(14) 0.0067(14)
C24 0.0253(13) 0.0168(13) 0.0231(14) 0.0026(11) 0.0040(11) -0.0004(10)
C25 0.0379(16) 0.0279(16) 0.0384(17) 0.0102(13) -0.0030(13) 0.0067(13)
C26 0.0353(16) 0.048(2) 0.051(2) 0.0174(16) -0.0013(14) 0.0145(14)
Cl1 0.0362(4) 0.0174(3) 0.0418(4) 0.0099(3) 0.0028(3) 0.0063(3)
Cl2 0.0364(4) 0.0165(3) 0.0425(4) 0.0093(3) 0.0012(3) 0.0041(3)
O1 0.0409(12) 0.0252(11) 0.0358(13) 0.0063(10) 0.0112(10) 0.0060(9)
O2 0.0369(11) 0.0227(11) 0.0360(12) 0.0087(9) 0.0054(9) 0.0040(9)

loop_
_atom_type_symbol
_atom_type_description
_atom_type_scat_dispersion_real
_atom_type_scat_dispersion_imag
_atom_type_scat_source
C C 0.0033 0.0016 'International Tables Vol C Tables 4.2.6.8 and 6.1.1.4'
H H 0.0000 0.0000 'International Tables Vol C Tables 4.2.6.8 and 6.1.1.4'
N N 0.0061 0.0033 'International Tables Vol C Tables 4.2.6.8 and 6.1.1.4'
Cl Cl 0.1484 0.1585 'International Tables Vol C Tables 4.2.6.8 and 6.1.1.4'
O O 0.0106 0.0060 'International Tables Vol C Tables 4.2.6.8 and 6.1.1.4'

loop_
_geom_angle_atom_site_label_1
_geom_angle_atom_site_label_2
_geom_angle_atom_site_label_3
_geom_angle
_geom_angle_site_symmetry_1
_geom_angle_site_symmetry_3
_geom_angle_publ_flag
N2 C1 N1 121.3(2) . . ?
N2 C1 C11 120.2(2) . . ?
N1 C1 C11 118.5(2) . . ?
C1 N1 C2 123.4(2) . . ?
C1 N1 H1 118.3 . . ?
C2 N1 H1 118.3 . . ?
N1 C2 C3 111.31(19) . . ?
N1 C2 H2A 109.4 . . ?
C3 C2 H2A 109.4 . . ?
N1 C2 H2B 109.4 . . ?
C3 C2 H2B 109.4 . . ?
H2A C2 H2B 108.0 . . ?
C2 C3 C4 106.6(2) . . ?
C2 C3 C5 109.04(19) . . ?
C4 C3 C5 107.60(19) . . ?
C2 C3 C8 109.81(19) . . ?
C4 C3 C8 111.05(19) . . ?
C5 C3 C8 112.6(2) . . ?
N2 C4 C3 111.3(2) . . ?
N2 C4 H4A 109.4 . . ?
C3 C4 H4A 109.4 . . ?
N2 C4 H4B 109.4 . . ?
C3 C4 H4B 109.4 . . ?
H4A C4 H4B 108.0 . . ?
C1 N2 C4 121.4(2) . . ?
C1 N2 H2 119.3 . . ?
C4 N2 H2 119.3 . . ?
C6 C5 C3 116.4(2) . . ?
C6 C5 H5A 108.2 . . ?
C3 C5 H5A 108.2 . . ?
C6 C5 H5B 108.2 . . ?
C3 C5 H5B 108.2 . . ?
H5A C5 H5B 107.3 . . ?
C7 C6 C5 111.8(2) . . ?
C7 C6 H6A 109.3 . . ?
C5 C6 H6A 109.3 . . ?
C7 C6 H6B 109.3 . . ?
C5 C6 H6B 109.3 . . ?
H6A C6 H6B 107.9 . . ?
C6 C7 H7A 109.5 . . ?
C6 C7 H7B 109.5 . . ?
H7A C7 H7B 109.5 . . ?
C6 C7 H7C 109.5 . . ?
H7A C7 H7C 109.5 . . ?
H7B C7 H7C 109.5 . . ?
C9 C8 C3 115.8(2) . . ?
C9 C8 H8A 108.3 . . ?
C3 C8 H8A 108.3 . . ?
C9 C8 H8B 108.3 . . ?
C3 C8 H8B 108.3 . . ?
H8A C8 H8B 107.4 . . ?
C8 C9 C10 111.8(2) . . ?
C8 C9 H9A 109.3 . . ?
C10 C9 H9A 109.3 . . ?
C8 C9 H9B 109.3 . . ?
C10 C9 H9B 109.3 . . ?
H9A C9 H9B 107.9 . . ?
C9 C10 H10A 109.5 . . ?
C9 C10 H10B 109.5 . . ?
H10A C10 H10B 109.5 . . ?
C9 C10 H10C 109.5 . . ?
H10A C10 H10C 109.5 . . ?
H10B C10 H10C 109.5 . . ?
C16 C11 C12 119.5(2) . . ?
C16 C11 C1 121.0(2) . . ?
C12 C11 C1 119.5(2) . . ?
C13 C12 C11 120.5(2) . . ?
C13 C12 H12 119.8 . . ?
C11 C12 H12 119.8 . . ?
C12 C13 C14 119.9(2) . . ?
C12 C13 H13 120.0 . . ?
C14 C13 H13 120.0 . . ?
C15 C14 C13 119.6(2) . . ?
C15 C14 C17 120.7(2) . . ?
C13 C14 C17 119.7(2) . . ?
C16 C15 C14 120.7(2) . . ?
C16 C15 H15 119.7 . . ?
C14 C15 H15 119.7 . . ?
C15 C16 C11 119.8(2) . . ?
C15 C16 H16 120.1 . . ?
C11 C16 H16 120.1 . . ?
N3 C17 N4 120.8(2) . . ?
N3 C17 C14 119.3(2) . . ?
N4 C17 C14 119.9(2) . . ?
C17 N3 C18 123.4(2) . . ?
C17 N3 H3 118.3 . . ?
C18 N3 H3 118.3 . . ?
N3 C18 C19 111.18(19) . . ?
N3 C18 H18A 109.4 . . ?
C19 C18 H18A 109.4 . . ?
N3 C18 H18B 109.4 . . ?
C19 C18 H18B 109.4 . . ?
H18A C18 H18B 108.0 . . ?
C18 C19 C20 106.17(19) . . ?
C18 C19 C21 109.2(2) . . ?
C20 C19 C21 107.61(19) . . ?
C18 C19 C24 110.18(19) . . ?
C20 C19 C24 110.74(19) . . ?
C21 C19 C24 112.7(2) . . ?
N4 C20 C19 111.02(19) . . ?
N4 C20 H20A 109.4 . . ?
C19 C20 H20A 109.4 . . ?
N4 C20 H20B 109.4 . . ?
C19 C20 H20B 109.4 . . ?
H20A C20 H20B 108.0 . . ?
C17 N4 C20 122.2(2) . . ?
C17 N4 H4 118.9 . . ?
C20 N4 H4 118.9 . . ?
C22 C21 C19 116.4(2) . . ?
C22 C21 H21A 108.2 . . ?
C19 C21 H21A 108.2 . . ?
C22 C21 H21B 108.2 . . ?
C19 C21 H21B 108.2 . . ?
H21A C21 H21B 107.3 . . ?
C23 C22 C21 112.1(2) . . ?
C23 C22 H22A 109.2 . . ?
C21 C22 H22A 109.2 . . ?
C23 C22 H22B 109.2 . . ?
C21 C22 H22B 109.2 . . ?
H22A C22 H22B 107.9 . . ?
C22 C23 H23A 109.5 . . ?
C22 C23 H23B 109.5 . . ?
H23A C23 H23B 109.5 . . ?
C22 C23 H23C 109.5 . . ?
H23A C23 H23C 109.5 . . ?
H23B C23 H23C 109.5 . . ?
C25 C24 C19 116.2(2) . . ?
C25 C24 H24A 108.2 . . ?
C19 C24 H24A 108.2 . . ?
C25 C24 H24B 108.2 . . ?
C19 C24 H24B 108.2 . . ?
H24A C24 H24B 107.4 . . ?
C26 C25 C24 112.1(2) . . ?
C26 C25 H25A 109.2 . . ?
C24 C25 H25A 109.2 . . ?
C26 C25 H25B 109.2 . . ?
C24 C25 H25B 109.2 . . ?
H25A C25 H25B 107.9 . . ?
C25 C26 H26A 109.5 . . ?
C25 C26 H26B 109.5 . . ?
H26A C26 H26B 109.5 . . ?
C25 C26 H26C 109.5 . . ?
H26A C26 H26C 109.5 . . ?
H26B C26 H26C 109.5 . . ?
H1A O1 H1B 115(3) . . ?
H2C O2 H2D 102(3) . . ?

loop_
_geom_bond_atom_site_label_1
_geom_bond_atom_site_label_2
_geom_bond_distance
_geom_bond_site_symmetry_2
_geom_bond_publ_flag
C1 N2 1.318(3) . ?
C1 N1 1.320(3) . ?
C1 C11 1.488(3) . ?
N1 C2 1.466(3) . ?
N1 H1 0.8800 . ?
C2 C3 1.530(3) . ?
C2 H2A 0.9900 . ?
C2 H2B 0.9900 . ?
C3 C4 1.536(3) . ?
C3 C5 1.536(3) . ?
C3 C8 1.541(3) . ?
C4 N2 1.466(3) . ?
C4 H4A 0.9900 . ?
C4 H4B 0.9900 . ?
N2 H2 0.8800 . ?
C5 C6 1.522(3) . ?
C5 H5A 0.9900 . ?
C5 H5B 0.9900 . ?
C6 C7 1.518(4) . ?
C6 H6A 0.9900 . ?
C6 H6B 0.9900 . ?
C7 H7A 0.9800 . ?
C7 H7B 0.9800 . ?
C7 H7C 0.9800 . ?
C8 C9 1.523(3) . ?
C8 H8A 0.9900 . ?
C8 H8B 0.9900 . ?
C9 C10 1.524(4) . ?
C9 H9A 0.9900 . ?
C9 H9B 0.9900 . ?
C10 H10A 0.9800 . ?
C10 H10B 0.9800 . ?
C10 H10C 0.9800 . ?
C11 C16 1.393(3) . ?
C11 C12 1.401(3) . ?
C12 C13 1.378(3) . ?
C12 H12 0.9500 . ?
C13 C14 1.397(3) . ?
C13 H13 0.9500 . ?
C14 C15 1.390(3) . ?
C14 C17 1.485(3) . ?
C15 C16 1.384(3) . ?
C15 H15 0.9500 . ?
C16 H16 0.9500 . ?
C17 N3 1.313(3) . ?
C17 N4 1.324(3) . ?
N3 C18 1.471(3) . ?
N3 H3 0.8800 . ?
C18 C19 1.536(3) . ?
C18 H18A 0.9900 . ?
C18 H18B 0.9900 . ?
C19 C20 1.536(3) . ?
C19 C21 1.539(3) . ?
C19 C24 1.548(3) . ?
C20 N4 1.458(3) . ?
C20 H20A 0.9900 . ?
C20 H20B 0.9900 . ?
N4 H4 0.8800 . ?
C21 C22 1.521(3) . ?
C21 H21A 0.9900 . ?
C21 H21B 0.9900 . ?
C22 C23 1.517(4) . ?
C22 H22A 0.9900 . ?
C22 H22B 0.9900 . ?
C23 H23A 0.9800 . ?
C23 H23B 0.9800 . ?
C23 H23C 0.9800 . ?
C24 C25 1.529(3) . ?
C24 H24A 0.9900 . ?
C24 H24B 0.9900 . ?
C25 C26 1.519(3) . ?
C25 H25A 0.9900 . ?
C25 H25B 0.9900 . ?
C26 H26A 0.9800 . ?
C26 H26B 0.9800 . ?
C26 H26C 0.9800 . ?
O1 H1A 0.827(17) . ?
O1 H1B 0.836(17) . ?
O2 H2C 0.840(17) . ?
O2 H2D 0.824(18) . ?

loop_
_cod_related_entry_id
_cod_related_entry_database
_cod_related_entry_code
1 ChemSpider 30652931
